data_7105067
loop_
_publ_author_name
'Thimer, Kelsey C'
'Al-Rafia, S M Ibrahim'
'Ferguson, Michael J'
'McDonald, Robert'
'Rivard, Eric'

_publ_section_title
;
 Donor/acceptor stabilization of Ge(II) dihydride.
;
_journal_issue 46
_journal_name_full 'Chemical communications (Cambridge, England)'
_journal_page_first 7119
_journal_page_last 7121
_journal_paper_doi 10.1039/b915950a
_journal_year 2009
_chemical_formula_moiety 'C27 H36 Cl2 Ge N2'
_chemical_formula_sum 'C27 H36 Cl2 Ge N2'
_chemical_formula_weight 532.07
_chemical_name_common 1
_chemical_name_systematic
;
?
;
_space_group_IT_number 14
_symmetry_cell_setting monoclinic
_symmetry_space_group_name_Hall '-P 2yn'
_symmetry_space_group_name_H-M 'P 1 21/n 1'
_atom_sites_solution_hydrogens geom
_atom_sites_solution_primary direct
_atom_sites_solution_secondary difmap
_audit_creation_method SHELXL-97
_cell_angle_alpha 90.00
_cell_angle_beta 99.571(2)
_cell_angle_gamma 90.00
_cell_formula_units_Z 4
_cell_length_a 10.0830(11)
_cell_length_b 19.115(2)
_cell_length_c 14.7562(16)
_cell_measurement_reflns_used 9891
_cell_measurement_temperature 173(2)
_cell_measurement_theta_max 26.97
_cell_measurement_theta_min 2.28
_cell_volume 2804.5(5)
_computing_cell_refinement 'Bruker SAINT'
_computing_data_collection 'Bruker APEX2'
_computing_data_reduction 'Bruker SAINT'
_computing_molecular_graphics 'Bruker SHELXTL'
_computing_publication_material 'Bruker SHELXTL'
_computing_structure_refinement 'SHELXL-97 (Sheldrick, 2008)'
_computing_structure_solution 'SHELXS-97 (Sheldrick, 2008)'
_diffrn_ambient_temperature 173(2)
_diffrn_measured_fraction_theta_full 0.999
_diffrn_measured_fraction_theta_max 0.999
_diffrn_measurement_device_type 'Bruker APEX-II CCD'
_diffrn_measurement_method '\w scans'
_diffrn_radiation_monochromator graphite
_diffrn_radiation_source 'fine-focus sealed tube'
_diffrn_radiation_type MoK\a
_diffrn_radiation_wavelength 0.71073
_diffrn_reflns_av_R_equivalents 0.0569
_diffrn_reflns_av_sigmaI/netI 0.0408
_diffrn_reflns_limit_h_max 12
_diffrn_reflns_limit_h_min -12
_diffrn_reflns_limit_k_max 23
_diffrn_reflns_limit_k_min 0
_diffrn_reflns_limit_l_max 18
_diffrn_reflns_limit_l_min 0
_diffrn_reflns_number 10788
_diffrn_reflns_theta_full 26.46
_diffrn_reflns_theta_max 26.46
_diffrn_reflns_theta_min 1.76
_exptl_absorpt_coefficient_mu 1.299
_exptl_absorpt_correction_T_max 0.9403
_exptl_absorpt_correction_T_min 0.7140
_exptl_absorpt_correction_type multi-scan
_exptl_absorpt_process_details 'TWINABS (Sheldrick, 2008)'
_exptl_crystal_colour colourless
_exptl_crystal_density_diffrn 1.260
_exptl_crystal_density_method 'not measured'
_exptl_crystal_description plate
_exptl_crystal_F_000 1112
_exptl_crystal_size_max 0.28
_exptl_crystal_size_mid 0.27
_exptl_crystal_size_min 0.05
_refine_diff_density_max 0.890
_refine_diff_density_min -0.661
_refine_diff_density_rms 0.076
_refine_ls_extinction_method none
_refine_ls_goodness_of_fit_ref 1.043
_refine_ls_hydrogen_treatment constr
_refine_ls_matrix_type full
_refine_ls_number_parameters 290
_refine_ls_number_reflns 10788
_refine_ls_number_restraints 0
_refine_ls_restrained_S_all 1.043
_refine_ls_R_factor_all 0.0778
_refine_ls_R_factor_gt 0.0476
_refine_ls_shift/su_max 0.000
_refine_ls_shift/su_mean 0.000
_refine_ls_structure_factor_coef Fsqd
_refine_ls_weighting_details 'calc w=1/[\s^2^(Fo^2^)+(0.0387P)^2^+2.4077P] where P=(Fo^2^+2Fc^2^)/3'
_refine_ls_weighting_scheme calc
_refine_ls_wR_factor_gt 0.1029
_refine_ls_wR_factor_ref 0.1158
_reflns_number_gt 7693
_reflns_number_total 10788
_reflns_threshold_expression I>2\s(I)
_cod_data_source_file b915950a.txt
_cod_data_source_block riv0903
_cod_depositor_comments
;
The following automatic conversions were performed:
'_symmetry_cell_setting' value 'Monoclinic' changed to 'monoclinic'
according to '/home/saulius/struct/CIF-dictionaries/cif_core.dic'
dictionary named 'cif_core.dic' version 2.4.1 from 2010-06-29.

Automatic conversion script
Id: cif_fix_enum 1527 2010-12-29 10:47:43Z saulius 
;
_cod_original_sg_symbol_H-M P2(1)/n
_cod_database_code 7105067

loop_
_symmetry_equiv_pos_as_xyz
'x, y, z'
'-x+1/2, y+1/2, -z+1/2'
'-x, -y, -z'
'x-1/2, -y-1/2, z-1/2'

loop_
_atom_site_label
_atom_site_type_symbol
_atom_site_fract_x
_atom_site_fract_y
_atom_site_fract_z
_atom_site_U_iso_or_equiv
_atom_site_adp_type
_atom_site_occupancy
_atom_site_symmetry_multiplicity
_atom_site_calc_flag
_atom_site_refinement_flags
_atom_site_disorder_assembly
_atom_site_disorder_group
Ge Ge 0.69851(3) 0.246903(15) 0.277924(18) 0.03778(9) Uani 1 1 d . . .
Cl1 Cl 0.90239(8) 0.20568(4) 0.25447(5) 0.0531(2) Uani 1 1 d . . .
Cl2 Cl 0.77522(9) 0.35245(4) 0.33525(5) 0.0509(2) Uani 1 1 d . . .
N1 N 0.5729(2) 0.23059(11) 0.08072(13) 0.0336(5) Uani 1 1 d . . .
N2 N 0.6266(2) 0.33893(11) 0.09284(14) 0.0391(6) Uani 1 1 d . . .
C1 C 0.6379(3) 0.27816(13) 0.13997(17) 0.0323(6) Uani 1 1 d . . .
C2 C 0.5210(3) 0.26155(16) -0.00207(18) 0.0513(8) Uani 1 1 d . . .
H2 H 0.4710 0.2392 -0.0543 0.062 Uiso 1 1 calc R . .
C3 C 0.5550(3) 0.32908(16) 0.0057(2) 0.0565(9) Uani 1 1 d . . .
H3 H 0.5337 0.3639 -0.0403 0.068 Uiso 1 1 calc R . .
C11 C 0.5575(3) 0.15688(13) 0.10003(16) 0.0305(6) Uani 1 1 d . . .
C12 C 0.6511(3) 0.11002(15) 0.07498(18) 0.0399(7) Uani 1 1 d . . .
C13 C 0.6311(3) 0.03955(16) 0.0921(2) 0.0499(8) Uani 1 1 d . . .
H13 H 0.6929 0.0059 0.0766 0.060 Uiso 1 1 calc R . .
C14 C 0.5245(3) 0.01808(16) 0.1305(2) 0.0520(8) Uani 1 1 d . . .
H14 H 0.5133 -0.0303 0.1418 0.062 Uiso 1 1 calc R . .
C15 C 0.4326(3) 0.06518(15) 0.15341(19) 0.0438(7) Uani 1 1 d . . .
H15 H 0.3587 0.0487 0.1798 0.053 Uiso 1 1 calc R . .
C16 C 0.4459(3) 0.13700(13) 0.13859(17) 0.0319(6) Uani 1 1 d . . .
C17 C 0.7668(3) 0.1341(2) 0.0290(2) 0.0628(10) Uani 1 1 d . . .
H17 H 0.7920 0.1825 0.0511 0.075 Uiso 1 1 calc R . .
C18 C 0.7240(4) 0.1369(2) -0.0773(2) 0.0872(14) Uani 1 1 d . . .
H18A H 0.6463 0.1681 -0.0928 0.105 Uiso 1 1 calc R . .
H18B H 0.6998 0.0898 -0.1007 0.105 Uiso 1 1 calc R . .
H18C H 0.7989 0.1547 -0.1054 0.105 Uiso 1 1 calc R . .
C19 C 0.8902(4) 0.0883(3) 0.0515(3) 0.1022(17) Uani 1 1 d . . .
H19A H 0.9224 0.0891 0.1180 0.123 Uiso 1 1 calc R . .
H19B H 0.9610 0.1060 0.0193 0.123 Uiso 1 1 calc R . .
H19C H 0.8674 0.0402 0.0319 0.123 Uiso 1 1 calc R . .
C20 C 0.3416(3) 0.18797(16) 0.15980(19) 0.0436(7) Uani 1 1 d . . .
H20 H 0.3783 0.2363 0.1557 0.052 Uiso 1 1 calc R . .
C21 C 0.3078(4) 0.1786(2) 0.2555(3) 0.0829(13) Uani 1 1 d . . .
H21A H 0.3890 0.1856 0.3012 0.099 Uiso 1 1 calc R . .
H21B H 0.2731 0.1313 0.2616 0.099 Uiso 1 1 calc R . .
H21C H 0.2394 0.2129 0.2655 0.099 Uiso 1 1 calc R . .
C22 C 0.2156(4) 0.1816(3) 0.0881(3) 0.0940(15) Uani 1 1 d . . .
H22A H 0.1485 0.2154 0.1014 0.113 Uiso 1 1 calc R . .
H22B H 0.1792 0.1341 0.0895 0.113 Uiso 1 1 calc R . .
H22C H 0.2378 0.1911 0.0271 0.113 Uiso 1 1 calc R . .
C31 C 0.6786(3) 0.40767(14) 0.12355(17) 0.0367(6) Uani 1 1 d . . .
C32 C 0.8135(3) 0.42161(14) 0.11976(17) 0.0384(7) Uani 1 1 d . . .
C33 C 0.8559(3) 0.48988(15) 0.14086(18) 0.0437(7) Uani 1 1 d . . .
H33 H 0.9466 0.5023 0.1385 0.052 Uiso 1 1 calc R . .
C34 C 0.7701(3) 0.53979(15) 0.1650(2) 0.0470(8) Uani 1 1 d . . .
H34 H 0.8018 0.5860 0.1784 0.056 Uiso 1 1 calc R . .
C35 C 0.6383(3) 0.52335(15) 0.16981(19) 0.0444(7) Uani 1 1 d . . .
H35 H 0.5803 0.5581 0.1877 0.053 Uiso 1 1 calc R . .
C36 C 0.5899(3) 0.45633(15) 0.14871(18) 0.0403(7) Uani 1 1 d . . .
C37 C 0.9116(3) 0.36754(16) 0.0962(2) 0.0485(7) Uani 1 1 d . . .
H37 H 0.8682 0.3206 0.0975 0.058 Uiso 1 1 calc R . .
C38 C 1.0411(3) 0.3665(2) 0.1660(3) 0.0689(10) Uani 1 1 d . . .
H38A H 1.1010 0.3301 0.1492 0.083 Uiso 1 1 calc R . .
H38B H 1.0201 0.3567 0.2272 0.083 Uiso 1 1 calc R . .
H38C H 1.0856 0.4121 0.1664 0.083 Uiso 1 1 calc R . .
C39 C 0.9411(5) 0.3791(3) 0.0001(3) 0.1093(18) Uani 1 1 d . . .
H39A H 0.8574 0.3756 -0.0442 0.131 Uiso 1 1 calc R . .
H39B H 1.0046 0.3435 -0.0139 0.131 Uiso 1 1 calc R . .
H39C H 0.9803 0.4256 -0.0039 0.131 Uiso 1 1 calc R . .
C40 C 0.4438(3) 0.43909(17) 0.1563(2) 0.0514(8) Uani 1 1 d . . .
H40 H 0.4240 0.3907 0.1319 0.062 Uiso 1 1 calc R . .
C41 C 0.3456(3) 0.4886(2) 0.1005(3) 0.0790(13) Uani 1 1 d . . .
H41A H 0.3570 0.4866 0.0359 0.095 Uiso 1 1 calc R . .
H41B H 0.3625 0.5363 0.1237 0.095 Uiso 1 1 calc R . .
H41C H 0.2535 0.4749 0.1058 0.095 Uiso 1 1 calc R . .
C42 C 0.4227(4) 0.4402(3) 0.2553(3) 0.114(2) Uani 1 1 d . . .
H42A H 0.4826 0.4060 0.2907 0.137 Uiso 1 1 calc R . .
H42B H 0.3291 0.4284 0.2584 0.137 Uiso 1 1 calc R . .
H42C H 0.4430 0.4871 0.2810 0.137 Uiso 1 1 calc R . .

loop_
_atom_site_aniso_label
_atom_site_aniso_U_11
_atom_site_aniso_U_22
_atom_site_aniso_U_33
_atom_site_aniso_U_23
_atom_site_aniso_U_13
_atom_site_aniso_U_12
Ge 0.05039(18) 0.03311(15) 0.02639(14) 0.00690(13) -0.00375(11) -0.01083(14)
Cl1 0.0538(5) 0.0524(5) 0.0470(4) 0.0005(3) -0.0095(3) 0.0024(4)
Cl2 0.0771(5) 0.0340(4) 0.0345(4) 0.0022(3) -0.0110(3) -0.0098(4)
N1 0.0410(13) 0.0337(12) 0.0235(10) 0.0045(8) -0.0018(9) -0.0137(9)
N2 0.0521(15) 0.0342(13) 0.0266(11) 0.0082(9) -0.0059(10) -0.0191(11)
C1 0.0355(14) 0.0311(13) 0.0282(13) 0.0039(10) -0.0005(11) -0.0117(11)
C2 0.070(2) 0.0520(19) 0.0256(13) 0.0067(13) -0.0118(13) -0.0266(16)
C3 0.082(2) 0.0492(18) 0.0300(15) 0.0161(13) -0.0143(15) -0.0273(17)
C11 0.0338(14) 0.0296(13) 0.0263(12) 0.0011(10) -0.0003(11) -0.0080(11)
C12 0.0350(16) 0.0480(17) 0.0343(15) -0.0104(13) -0.0014(12) -0.0040(13)
C13 0.053(2) 0.0438(18) 0.0469(18) -0.0154(14) -0.0090(15) 0.0104(15)
C14 0.068(2) 0.0288(16) 0.0504(18) -0.0009(13) -0.0149(16) -0.0055(15)
C15 0.0466(18) 0.0394(16) 0.0434(17) 0.0045(13) 0.0020(14) -0.0158(14)
C16 0.0352(15) 0.0317(14) 0.0273(13) -0.0006(11) 0.0011(11) -0.0080(11)
C17 0.0393(18) 0.099(3) 0.052(2) -0.0274(19) 0.0128(15) -0.0105(18)
C18 0.071(3) 0.145(4) 0.053(2) -0.030(2) 0.031(2) -0.031(3)
C19 0.043(2) 0.147(5) 0.117(4) -0.050(3) 0.016(2) 0.004(3)
C20 0.0430(17) 0.0451(17) 0.0436(16) -0.0027(14) 0.0098(14) -0.0041(14)
C21 0.091(3) 0.103(3) 0.065(2) -0.006(2) 0.043(2) 0.010(3)
C22 0.053(2) 0.134(4) 0.089(3) -0.044(3) -0.009(2) 0.040(2)
C31 0.0511(17) 0.0306(14) 0.0245(13) 0.0106(11) -0.0048(12) -0.0199(13)
C32 0.0487(17) 0.0364(15) 0.0273(13) 0.0078(11) -0.0018(12) -0.0137(13)
C33 0.0458(17) 0.0425(16) 0.0397(15) 0.0094(13) -0.0016(13) -0.0201(14)
C34 0.058(2) 0.0335(16) 0.0450(17) 0.0056(13) -0.0040(15) -0.0151(15)
C35 0.0516(18) 0.0377(16) 0.0415(16) 0.0110(13) 0.0004(14) -0.0070(14)
C36 0.0449(17) 0.0398(16) 0.0331(14) 0.0164(12) -0.0022(13) -0.0118(13)
C37 0.0549(19) 0.0443(17) 0.0453(17) 0.0033(14) 0.0053(15) -0.0086(15)
C38 0.053(2) 0.071(3) 0.080(3) 0.004(2) 0.0039(19) -0.0032(19)
C39 0.153(5) 0.124(4) 0.057(2) 0.010(3) 0.036(3) 0.061(4)
C40 0.0448(18) 0.0546(19) 0.0519(19) 0.0235(15) -0.0006(15) -0.0124(15)
C41 0.053(2) 0.101(3) 0.081(3) 0.050(2) 0.004(2) -0.006(2)
C42 0.056(2) 0.218(6) 0.067(3) 0.067(3) 0.008(2) -0.023(3)

loop_
_atom_type_symbol
_atom_type_description
_atom_type_scat_dispersion_real
_atom_type_scat_dispersion_imag
_atom_type_scat_source
C C 0.0033 0.0016 'International Tables Vol C Tables 4.2.6.8 and 6.1.1.4'
H H 0.0000 0.0000 'International Tables Vol C Tables 4.2.6.8 and 6.1.1.4'
N N 0.0061 0.0033 'International Tables Vol C Tables 4.2.6.8 and 6.1.1.4'
Cl Cl 0.1484 0.1585 'International Tables Vol C Tables 4.2.6.8 and 6.1.1.4'
Ge Ge 0.1547 1.8001 'International Tables Vol C Tables 4.2.6.8 and 6.1.1.4'

loop_
_geom_angle_atom_site_label_1
_geom_angle_atom_site_label_2
_geom_angle_atom_site_label_3
_geom_angle
_geom_angle_site_symmetry_1
_geom_angle_site_symmetry_3
_geom_angle_publ_flag
C1 Ge Cl2 97.68(7) . . ?
C1 Ge Cl1 94.31(8) . . ?
Cl2 Ge Cl1 95.95(3) . . ?
C1 N1 C2 110.8(2) . . ?
C1 N1 C11 125.6(2) . . ?
C2 N1 C11 123.6(2) . . ?
C1 N2 C3 110.5(2) . . ?
C1 N2 C31 128.3(2) . . ?
C3 N2 C31 121.2(2) . . ?
N2 C1 N1 104.8(2) . . ?
N2 C1 Ge 136.61(19) . . ?
N1 C1 Ge 117.66(17) . . ?
C3 C2 N1 106.5(2) . . ?
C3 C2 H2 126.7 . . ?
N1 C2 H2 126.7 . . ?
C2 C3 N2 107.4(2) . . ?
C2 C3 H3 126.3 . . ?
N2 C3 H3 126.3 . . ?
C12 C11 C16 124.1(2) . . ?
C12 C11 N1 118.2(2) . . ?
C16 C11 N1 117.7(2) . . ?
C13 C12 C11 116.7(3) . . ?
C13 C12 C17 121.4(3) . . ?
C11 C12 C17 121.9(3) . . ?
C14 C13 C12 121.1(3) . . ?
C14 C13 H13 119.5 . . ?
C12 C13 H13 119.5 . . ?
C13 C14 C15 121.1(3) . . ?
C13 C14 H14 119.4 . . ?
C15 C14 H14 119.4 . . ?
C14 C15 C16 121.2(3) . . ?
C14 C15 H15 119.4 . . ?
C16 C15 H15 119.4 . . ?
C11 C16 C15 115.8(2) . . ?
C11 C16 C20 123.2(2) . . ?
C15 C16 C20 121.0(2) . . ?
C19 C17 C12 113.2(3) . . ?
C19 C17 C18 108.8(3) . . ?
C12 C17 C18 110.9(3) . . ?
C19 C17 H17 108.0 . . ?
C12 C17 H17 108.0 . . ?
C18 C17 H17 108.0 . . ?
C17 C18 H18A 109.5 . . ?
C17 C18 H18B 109.5 . . ?
H18A C18 H18B 109.5 . . ?
C17 C18 H18C 109.5 . . ?
H18A C18 H18C 109.5 . . ?
H18B C18 H18C 109.5 . . ?
C17 C19 H19A 109.5 . . ?
C17 C19 H19B 109.5 . . ?
H19A C19 H19B 109.5 . . ?
C17 C19 H19C 109.5 . . ?
H19A C19 H19C 109.5 . . ?
H19B C19 H19C 109.5 . . ?
C16 C20 C22 109.6(2) . . ?
C16 C20 C21 113.0(3) . . ?
C22 C20 C21 110.4(3) . . ?
C16 C20 H20 107.9 . . ?
C22 C20 H20 107.9 . . ?
C21 C20 H20 107.9 . . ?
C20 C21 H21A 109.5 . . ?
C20 C21 H21B 109.5 . . ?
H21A C21 H21B 109.5 . . ?
C20 C21 H21C 109.5 . . ?
H21A C21 H21C 109.5 . . ?
H21B C21 H21C 109.5 . . ?
C20 C22 H22A 109.5 . . ?
C20 C22 H22B 109.5 . . ?
H22A C22 H22B 109.5 . . ?
C20 C22 H22C 109.5 . . ?
H22A C22 H22C 109.5 . . ?
H22B C22 H22C 109.5 . . ?
C36 C31 C32 124.1(2) . . ?
C36 C31 N2 118.3(2) . . ?
C32 C31 N2 117.5(3) . . ?
C33 C32 C31 115.8(3) . . ?
C33 C32 C37 120.3(3) . . ?
C31 C32 C37 123.9(2) . . ?
C34 C33 C32 121.7(3) . . ?
C34 C33 H33 119.2 . . ?
C32 C33 H33 119.2 . . ?
C33 C34 C35 120.6(3) . . ?
C33 C34 H34 119.7 . . ?
C35 C34 H34 119.7 . . ?
C34 C35 C36 120.3(3) . . ?
C34 C35 H35 119.8 . . ?
C36 C35 H35 119.8 . . ?
C31 C36 C35 117.5(3) . . ?
C31 C36 C40 123.2(3) . . ?
C35 C36 C40 119.3(3) . . ?
C32 C37 C39 110.8(3) . . ?
C32 C37 C38 111.9(3) . . ?
C39 C37 C38 110.8(3) . . ?
C32 C37 H37 107.7 . . ?
C39 C37 H37 107.7 . . ?
C38 C37 H37 107.7 . . ?
C37 C38 H38A 109.5 . . ?
C37 C38 H38B 109.5 . . ?
H38A C38 H38B 109.5 . . ?
C37 C38 H38C 109.5 . . ?
H38A C38 H38C 109.5 . . ?
H38B C38 H38C 109.5 . . ?
C37 C39 H39A 109.5 . . ?
C37 C39 H39B 109.5 . . ?
H39A C39 H39B 109.5 . . ?
C37 C39 H39C 109.5 . . ?
H39A C39 H39C 109.5 . . ?
H39B C39 H39C 109.5 . . ?
C41 C40 C42 109.4(3) . . ?
C41 C40 C36 112.2(2) . . ?
C42 C40 C36 111.0(3) . . ?
C41 C40 H40 108.0 . . ?
C42 C40 H40 108.0 . . ?
C36 C40 H40 108.0 . . ?
C40 C41 H41A 109.5 . . ?
C40 C41 H41B 109.5 . . ?
H41A C41 H41B 109.5 . . ?
C40 C41 H41C 109.5 . . ?
H41A C41 H41C 109.5 . . ?
H41B C41 H41C 109.5 . . ?
C40 C42 H42A 109.5 . . ?
C40 C42 H42B 109.5 . . ?
H42A C42 H42B 109.5 . . ?
C40 C42 H42C 109.5 . . ?
H42A C42 H42C 109.5 . . ?
H42B C42 H42C 109.5 . . ?

loop_
_geom_bond_atom_site_label_1
_geom_bond_atom_site_label_2
_geom_bond_distance
_geom_bond_site_symmetry_2
_geom_bond_publ_flag
Ge C1 2.112(2) . ?
Ge Cl2 2.2731(8) . ?
Ge Cl1 2.2810(9) . ?
N1 C1 1.353(3) . ?
N1 C2 1.380(3) . ?
N1 C11 1.451(3) . ?
N2 C1 1.349(3) . ?
N2 C3 1.379(3) . ?
N2 C31 1.459(3) . ?
C2 C3 1.335(4) . ?
C2 H2 0.9500 . ?
C3 H3 0.9500 . ?
C11 C12 1.394(4) . ?
C11 C16 1.396(3) . ?
C12 C13 1.391(4) . ?
C12 C17 1.515(4) . ?
C13 C14 1.360(4) . ?
C13 H13 0.9500 . ?
C14 C15 1.373(4) . ?
C14 H14 0.9500 . ?
C15 C16 1.400(4) . ?
C15 H15 0.9500 . ?
C16 C20 1.504(4) . ?
C17 C19 1.512(5) . ?
C17 C18 1.558(5) . ?
C17 H17 1.0000 . ?
C18 H18A 0.9800 . ?
C18 H18B 0.9800 . ?
C18 H18C 0.9800 . ?
C19 H19A 0.9800 . ?
C19 H19B 0.9800 . ?
C19 H19C 0.9800 . ?
C20 C22 1.517(4) . ?
C20 C21 1.518(4) . ?
C20 H20 1.0000 . ?
C21 H21A 0.9800 . ?
C21 H21B 0.9800 . ?
C21 H21C 0.9800 . ?
C22 H22A 0.9800 . ?
C22 H22B 0.9800 . ?
C22 H22C 0.9800 . ?
C31 C36 1.383(4) . ?
C31 C32 1.396(4) . ?
C32 C33 1.392(4) . ?
C32 C37 1.511(4) . ?
C33 C34 1.374(4) . ?
C33 H33 0.9500 . ?
C34 C35 1.379(4) . ?
C34 H34 0.9500 . ?
C35 C36 1.388(4) . ?
C35 H35 0.9500 . ?
C36 C40 1.531(4) . ?
C37 C39 1.512(5) . ?
C37 C38 1.524(4) . ?
C37 H37 1.0000 . ?
C38 H38A 0.9800 . ?
C38 H38B 0.9800 . ?
C38 H38C 0.9800 . ?
C39 H39A 0.9800 . ?
C39 H39B 0.9800 . ?
C39 H39C 0.9800 . ?
C40 C41 1.510(4) . ?
C40 C42 1.512(5) . ?
C40 H40 1.0000 . ?
C41 H41A 0.9800 . ?
C41 H41B 0.9800 . ?
C41 H41C 0.9800 . ?
C42 H42A 0.9800 . ?
C42 H42B 0.9800 . ?
C42 H42C 0.9800 . ?

loop_
_geom_torsion_atom_site_label_1
_geom_torsion_atom_site_label_2
_geom_torsion_atom_site_label_3
_geom_torsion_atom_site_label_4
_geom_torsion
_geom_torsion_site_symmetry_1
_geom_torsion_site_symmetry_2
_geom_torsion_site_symmetry_3
_geom_torsion_site_symmetry_4
_geom_torsion_publ_flag
C3 N2 C1 N1 0.2(3) . . . . ?
C31 N2 C1 N1 -179.9(3) . . . . ?
C3 N2 C1 Ge -167.7(2) . . . . ?
C31 N2 C1 Ge 12.2(5) . . . . ?
C2 N1 C1 N2 -0.4(3) . . . . ?
C11 N1 C1 N2 -180.0(2) . . . . ?
C2 N1 C1 Ge 170.3(2) . . . . ?
C11 N1 C1 Ge -9.3(3) . . . . ?
Cl2 Ge C1 N2 -7.4(3) . . . . ?
Cl1 Ge C1 N2 -104.0(3) . . . . ?
Cl2 Ge C1 N1 -174.24(19) . . . . ?
Cl1 Ge C1 N1 89.2(2) . . . . ?
C1 N1 C2 C3 0.4(4) . . . . ?
C11 N1 C2 C3 180.0(3) . . . . ?
N1 C2 C3 N2 -0.2(4) . . . . ?
C1 N2 C3 C2 0.0(4) . . . . ?
C31 N2 C3 C2 -179.9(3) . . . . ?
C1 N1 C11 C12 -94.1(3) . . . . ?
C2 N1 C11 C12 86.3(3) . . . . ?
C1 N1 C11 C16 88.9(3) . . . . ?
C2 N1 C11 C16 -90.6(3) . . . . ?
C16 C11 C12 C13 -1.4(4) . . . . ?
N1 C11 C12 C13 -178.2(2) . . . . ?
C16 C11 C12 C17 176.9(2) . . . . ?
N1 C11 C12 C17 0.2(4) . . . . ?
C11 C12 C13 C14 0.6(4) . . . . ?
C17 C12 C13 C14 -177.8(3) . . . . ?
C12 C13 C14 C15 0.3(4) . . . . ?
C13 C14 C15 C16 -0.5(4) . . . . ?
C12 C11 C16 C15 1.3(4) . . . . ?
N1 C11 C16 C15 178.1(2) . . . . ?
C12 C11 C16 C20 -176.2(2) . . . . ?
N1 C11 C16 C20 0.6(4) . . . . ?
C14 C15 C16 C11 -0.3(4) . . . . ?
C14 C15 C16 C20 177.2(3) . . . . ?
C13 C12 C17 C19 -32.0(4) . . . . ?
C11 C12 C17 C19 149.7(3) . . . . ?
C13 C12 C17 C18 90.5(4) . . . . ?
C11 C12 C17 C18 -87.8(4) . . . . ?
C11 C16 C20 C22 104.1(3) . . . . ?
C15 C16 C20 C22 -73.2(4) . . . . ?
C11 C16 C20 C21 -132.4(3) . . . . ?
C15 C16 C20 C21 50.3(4) . . . . ?
C1 N2 C31 C36 -102.5(3) . . . . ?
C3 N2 C31 C36 77.3(3) . . . . ?
C1 N2 C31 C32 81.6(3) . . . . ?
C3 N2 C31 C32 -98.5(3) . . . . ?
C36 C31 C32 C33 -1.7(4) . . . . ?
N2 C31 C32 C33 173.8(2) . . . . ?
C36 C31 C32 C37 177.3(3) . . . . ?
N2 C31 C32 C37 -7.1(4) . . . . ?
C31 C32 C33 C34 0.8(4) . . . . ?
C37 C32 C33 C34 -178.2(3) . . . . ?
C32 C33 C34 C35 0.6(4) . . . . ?
C33 C34 C35 C36 -1.2(4) . . . . ?
C32 C31 C36 C35 1.2(4) . . . . ?
N2 C31 C36 C35 -174.3(2) . . . . ?
C32 C31 C36 C40 -177.4(2) . . . . ?
N2 C31 C36 C40 7.1(4) . . . . ?
C34 C35 C36 C31 0.3(4) . . . . ?
C34 C35 C36 C40 178.9(3) . . . . ?
C33 C32 C37 C39 -75.2(4) . . . . ?
C31 C32 C37 C39 105.9(4) . . . . ?
C33 C32 C37 C38 49.1(4) . . . . ?
C31 C32 C37 C38 -129.9(3) . . . . ?
C31 C36 C40 C41 -126.7(3) . . . . ?
C35 C36 C40 C41 54.8(4) . . . . ?
C31 C36 C40 C42 110.5(4) . . . . ?
C35 C36 C40 C42 -68.0(4) . . . . ?

loop_
_cod_related_entry_id
_cod_related_entry_database
_cod_related_entry_code
1 ChemSpider 30653164
